data_1559318
loop_
_publ_author_name
'Fostvedt, Jade I.'
'Grant, Lauren N.'
'Kriegel, Benjamin M.'
'Obenhuber, Andreas H.'
'Lohrey, Trevor D.'
'Bergman, Robert G.'
'Arnold, John'

_publ_section_title
;
 1,2-Addition and cycloaddition reactions of niobium bis(imido) and oxo
 imido complexes
;
_journal_name_full 'Chemical Science'
_journal_paper_doi 10.1039/D0SC03489D
_journal_year 2020
_chemical_formula_moiety 'C42 H71 N4 Nb O2 Si'
_chemical_formula_sum 'C42 H71 N4 Nb O2 Si'
_chemical_formula_weight 785.02
_chemical_melting_point 396
_chemical_name_common (BDI)Nb(OC(H)O)(N[SiH2nBu]tBu)(NtBu)
_chemical_name_systematic
Formato-(N-(tert-butyl)-1-phenylsilyl)amino-(tert-butyl)imino-(N,N?-bis(2,6-diisopropylphenyl)-3,5-dimethyl-B-diketiminato)-niobium(V)
_chemical_properties_physical Air-sensitive,Moisture-sensitive,Oxygen-sensitive
_space_group_crystal_system monoclinic
_space_group_IT_number 14
_space_group_name_Hall '-P 2yn'
_space_group_name_H-M_alt 'P 1 21/n 1'
_atom_sites_solution_hydrogens mixed
_atom_sites_solution_primary iterative
_atom_sites_solution_secondary difmap
_audit_creation_method SHELXL-2014/7
_audit_update_record
;
2020-05-17 deposited with the CCDC.	2020-10-08 downloaded from the CCDC.
;
_cell_angle_alpha 90
_cell_angle_beta 97.111(3)
_cell_angle_gamma 90
_cell_formula_units_Z 4
_cell_length_a 10.6503(7)
_cell_length_b 24.6381(15)
_cell_length_c 16.5787(11)
_cell_measurement_reflns_used 9935
_cell_measurement_temperature 100(2)
_cell_measurement_theta_max 25.35
_cell_measurement_theta_min 2.42
_cell_volume 4316.8(5)
_computing_cell_refinement 'Bruker SAINT'
_computing_data_collection 'Bruker APEX2'
_computing_data_reduction 'Bruker SAINT'
_computing_molecular_graphics ORTEP-32
_computing_publication_material WinGX
_computing_structure_refinement SHELXL-2014
_computing_structure_solution SIR-92
_diffrn_ambient_temperature 100(2)
_diffrn_detector_area_resol_mean 8.366
_diffrn_measured_fraction_theta_full 0.999
_diffrn_measured_fraction_theta_max 0.995
_diffrn_measurement_device_type 'Bruker APEX-II CCD'
_diffrn_measurement_method 'phi and omega scans'
_diffrn_radiation_type MoK\a
_diffrn_radiation_wavelength 0.71073
_diffrn_reflns_av_unetI/netI 0.0299
_diffrn_reflns_Laue_measured_fraction_full 0.999
_diffrn_reflns_Laue_measured_fraction_max 0.995
_diffrn_reflns_limit_h_max 12
_diffrn_reflns_limit_h_min -12
_diffrn_reflns_limit_k_max 29
_diffrn_reflns_limit_k_min 0
_diffrn_reflns_limit_l_max 19
_diffrn_reflns_limit_l_min 0
_diffrn_reflns_number 9146
_diffrn_reflns_point_group_measured_fraction_full 0.999
_diffrn_reflns_point_group_measured_fraction_max 0.995
_diffrn_reflns_theta_full 25.000
_diffrn_reflns_theta_max 25.428
_diffrn_reflns_theta_min 1.488
_diffrn_source 'microfocus sealed tube'
_exptl_absorpt_coefficient_mu 0.344
_exptl_absorpt_correction_T_max 0.7452
_exptl_absorpt_correction_T_min 0.7031
_exptl_absorpt_correction_type multi-scan
_exptl_absorpt_process_details TWINABS
_exptl_crystal_colour yellow
_exptl_crystal_density_diffrn 1.208
_exptl_crystal_description block
_exptl_crystal_F_000 1688
_exptl_crystal_recrystallization_method 'Re-crystallisation from solvent: n-pentane'
_exptl_crystal_size_max 0.080
_exptl_crystal_size_mid 0.050
_exptl_crystal_size_min 0.050
_refine_diff_density_max 0.630
_refine_diff_density_min -0.421
_refine_diff_density_rms 0.072
_refine_ls_extinction_method none
_refine_ls_goodness_of_fit_ref 1.119
_refine_ls_hydrogen_treatment mixed
_refine_ls_matrix_type full
_refine_ls_number_parameters 477
_refine_ls_number_reflns 9146
_refine_ls_number_restraints 0
_refine_ls_restrained_S_all 1.119
_refine_ls_R_factor_all 0.0396
_refine_ls_R_factor_gt 0.0336
_refine_ls_shift/su_max 0.001
_refine_ls_shift/su_mean 0.000
_refine_ls_structure_factor_coef Fsqd
_refine_ls_weighting_details 'w=1/[\s^2^(Fo^2^)+(0.0535P)^2^+3.0907P] where P=(Fo^2^+2Fc^2^)/3'
_refine_ls_weighting_scheme calc
_refine_ls_wR_factor_gt 0.0948
_refine_ls_wR_factor_ref 0.0995
_reflns_Friedel_coverage 0.000
_reflns_number_gt 8330
_reflns_number_total 9146
_reflns_threshold_expression 'I > 2\s(I)'
_cod_data_source_file d0sc03489d2.cif
_cod_data_source_block shelx_CCDC4
_cod_original_sg_symbol_H-M 'P 21/n'
_cod_database_code 1559318
_shelx_shelxl_version_number 2014/7
_shelx_space_group_comment
; 
The symmetry employed for this shelxl refinement is uniquely defined 
by the following loop, which should always be used as a source of 
symmetry information in preference to the above space-group names. 
They are only intended as comments. 
;
_shelx_estimated_absorpt_t_min 0.973
_shelx_estimated_absorpt_t_max 0.983

loop_
_space_group_symop_operation_xyz
'x, y, z'
'-x+1/2, y+1/2, -z+1/2'
'-x, -y, -z'
'x-1/2, -y-1/2, z-1/2'

loop_
_atom_site_label
_atom_site_type_symbol
_atom_site_fract_x
_atom_site_fract_y
_atom_site_fract_z
_atom_site_U_iso_or_equiv
_atom_site_adp_type
_atom_site_occupancy
_atom_site_site_symmetry_order
_atom_site_calc_flag
_atom_site_refinement_flags_posn
_atom_site_refinement_flags_adp
_atom_site_refinement_flags_occupancy
_atom_site_disorder_assembly
_atom_site_disorder_group
C1 C 1.0044(2) 0.35747(10) 0.32694(15) 0.0139(5) Uani 1 1 d . . . . .
C2 C 1.0457(2) 0.39356(10) 0.27224(16) 0.0144(5) Uani 1 1 d . . . . .
H2 H 1.1248 0.4103 0.2895 0.017 Uiso 1 1 calc R U . . .
C3 C 0.9878(2) 0.40930(10) 0.19426(16) 0.0155(5) Uani 1 1 d . . . . .
C4 C 1.1030(2) 0.34085(11) 0.39625(17) 0.0202(6) Uani 1 1 d . . . . .
H4A H 1.1014 0.3663 0.4416 0.030 Uiso 1 1 calc R U . . .
H4B H 1.1869 0.3414 0.3778 0.030 Uiso 1 1 calc R U . . .
H4C H 1.0845 0.3041 0.4142 0.030 Uiso 1 1 calc R U . . .
C5 C 1.0766(2) 0.43414(11) 0.13984(16) 0.0204(6) Uani 1 1 d . . . . .
H5A H 1.0407 0.4299 0.0829 0.031 Uiso 1 1 calc R U . . .
H5B H 1.1588 0.4158 0.1489 0.031 Uiso 1 1 calc R U . . .
H5C H 1.0877 0.4728 0.1525 0.031 Uiso 1 1 calc R U . . .
C6 C 0.8749(2) 0.28482(10) 0.36213(16) 0.0159(5) Uani 1 1 d . . . . .
C7 C 0.8414(3) 0.28103(10) 0.44147(16) 0.0187(6) Uani 1 1 d . . . . .
C8 C 0.8414(3) 0.23010(11) 0.47820(18) 0.0240(6) Uani 1 1 d . . . . .
H8 H 0.8193 0.2273 0.5318 0.029 Uiso 1 1 calc R U . . .
C9 C 0.8726(3) 0.18363(11) 0.43872(19) 0.0275(7) Uani 1 1 d . . . . .
H9 H 0.8718 0.1493 0.4647 0.033 Uiso 1 1 calc R U . . .
C10 C 0.9050(3) 0.18786(11) 0.36082(18) 0.0242(6) Uani 1 1 d . . . . .
H10 H 0.9267 0.1559 0.3335 0.029 Uiso 1 1 calc R U . . .
C11 C 0.9067(3) 0.23763(10) 0.32125(17) 0.0201(6) Uani 1 1 d . . . . .
C12 C 0.8085(3) 0.32977(11) 0.49144(16) 0.0192(6) Uani 1 1 d . . . . .
H12 H 0.8004 0.3625 0.4554 0.023 Uiso 1 1 calc R U . . .
C13 C 0.9111(3) 0.34078(12) 0.56275(18) 0.0260(6) Uani 1 1 d . . . . .
H13A H 0.9186 0.3094 0.5993 0.039 Uiso 1 1 calc R U . . .
H13B H 0.8882 0.3729 0.5925 0.039 Uiso 1 1 calc R U . . .
H13C H 0.9922 0.3471 0.5421 0.039 Uiso 1 1 calc R U . . .
C14 C 0.6834(3) 0.32132(12) 0.52602(18) 0.0266(6) Uani 1 1 d . . . . .
H14A H 0.6168 0.3124 0.4818 0.040 Uiso 1 1 calc R U . . .
H14B H 0.6606 0.3547 0.5530 0.040 Uiso 1 1 calc R U . . .
H14C H 0.6925 0.2915 0.5655 0.040 Uiso 1 1 calc R U . . .
C15 C 0.9505(3) 0.23900(11) 0.23718(17) 0.0214(6) Uani 1 1 d . . . . .
H15 H 0.9261 0.2749 0.2119 0.026 Uiso 1 1 calc R U . . .
C16 C 1.0952(3) 0.23401(13) 0.2444(2) 0.0311(7) Uani 1 1 d . . . . .
H16A H 1.1340 0.2633 0.2788 0.047 Uiso 1 1 calc R U . . .
H16B H 1.1226 0.2366 0.1903 0.047 Uiso 1 1 calc R U . . .
H16C H 1.1213 0.1989 0.2688 0.047 Uiso 1 1 calc R U . . .
C17 C 0.8890(3) 0.19430(12) 0.18096(19) 0.0300(7) Uani 1 1 d . . . . .
H17A H 0.9170 0.1587 0.2025 0.045 Uiso 1 1 calc R U . . .
H17B H 0.9140 0.1989 0.1264 0.045 Uiso 1 1 calc R U . . .
H17C H 0.7967 0.1968 0.1781 0.045 Uiso 1 1 calc R U . . .
C18 C 0.8192(2) 0.41862(11) 0.08649(16) 0.0168(5) Uani 1 1 d . . . . .
C19 C 0.7936(3) 0.37813(11) 0.02805(16) 0.0197(6) Uani 1 1 d . . . . .
C20 C 0.7418(3) 0.39323(13) -0.05051(18) 0.0274(7) Uani 1 1 d . . . . .
H20 H 0.7237 0.3661 -0.0910 0.033 Uiso 1 1 calc R U . . .
C21 C 0.7167(3) 0.44685(13) -0.06983(18) 0.0310(7) Uani 1 1 d . . . . .
H21 H 0.6805 0.4564 -0.1232 0.037 Uiso 1 1 calc R U . . .
C22 C 0.7440(3) 0.48656(12) -0.01206(17) 0.0246(6) Uani 1 1 d . . . . .
H22 H 0.7273 0.5234 -0.0263 0.030 Uiso 1 1 calc R U . . .
C23 C 0.7961(3) 0.47364(11) 0.06743(16) 0.0202(6) Uani 1 1 d . . . . .
C24 C 0.8271(3) 0.31907(11) 0.04689(17) 0.0227(6) Uani 1 1 d . . . . .
H24 H 0.8177 0.3127 0.1054 0.027 Uiso 1 1 calc R U . . .
C25 C 0.9661(3) 0.30833(12) 0.0361(2) 0.0308(7) Uani 1 1 d . . . . .
H25A H 0.9806 0.3179 -0.0194 0.046 Uiso 1 1 calc R U . . .
H25B H 0.9854 0.2698 0.0458 0.046 Uiso 1 1 calc R U . . .
H25C H 1.0210 0.3304 0.0750 0.046 Uiso 1 1 calc R U . . .
C26 C 0.7412(3) 0.27838(13) -0.00340(19) 0.0339(7) Uani 1 1 d . . . . .
H26A H 0.6525 0.2872 0.0006 0.051 Uiso 1 1 calc R U . . .
H26B H 0.7595 0.2416 0.0174 0.051 Uiso 1 1 calc R U . . .
H26C H 0.7567 0.2803 -0.0604 0.051 Uiso 1 1 calc R U . . .
C27 C 0.8223(3) 0.51961(11) 0.12813(17) 0.0247(6) Uani 1 1 d . . . . .
H27 H 0.8686 0.5041 0.1791 0.030 Uiso 1 1 calc R U . . .
C28 C 0.6995(3) 0.54484(12) 0.1496(2) 0.0356(8) Uani 1 1 d . . . . .
H28A H 0.6457 0.5549 0.0996 0.053 Uiso 1 1 calc R U . . .
H28B H 0.7192 0.5773 0.1830 0.053 Uiso 1 1 calc R U . . .
H28C H 0.6550 0.5185 0.1801 0.053 Uiso 1 1 calc R U . . .
C29 C 0.9060(3) 0.56365(12) 0.0975(2) 0.0344(7) Uani 1 1 d . . . . .
H29A H 0.9821 0.5470 0.0807 0.052 Uiso 1 1 calc R U . . .
H29B H 0.9304 0.5898 0.1412 0.052 Uiso 1 1 calc R U . . .
H29C H 0.8591 0.5824 0.0511 0.052 Uiso 1 1 calc R U . . .
C30 C 0.7977(2) 0.49180(10) 0.37945(16) 0.0168(5) Uani 1 1 d . . . . .
C31 C 0.8414(3) 0.47058(11) 0.46511(16) 0.0201(6) Uani 1 1 d . . . . .
H31A H 0.7716 0.4512 0.4857 0.030 Uiso 1 1 calc R U . . .
H31B H 0.8675 0.5012 0.5011 0.030 Uiso 1 1 calc R U . . .
H31C H 0.9130 0.4458 0.4634 0.030 Uiso 1 1 calc R U . . .
C32 C 0.6858(3) 0.53084(11) 0.38203(18) 0.0230(6) Uani 1 1 d . . . . .
H32A H 0.6549 0.5428 0.3267 0.035 Uiso 1 1 calc R U . . .
H32B H 0.7134 0.5624 0.4155 0.035 Uiso 1 1 calc R U . . .
H32C H 0.6175 0.5122 0.4055 0.035 Uiso 1 1 calc R U . . .
C33 C 0.9077(3) 0.52194(11) 0.34756(17) 0.0217(6) Uani 1 1 d . . . . .
H33A H 0.9746 0.4960 0.3391 0.033 Uiso 1 1 calc R U . . .
H33B H 0.9414 0.5493 0.3873 0.033 Uiso 1 1 calc R U . . .
H33C H 0.8773 0.5397 0.2959 0.033 Uiso 1 1 calc R U . . .
C34 C 0.5299(3) 0.30124(11) 0.26983(17) 0.0215(6) Uani 1 1 d . . . . .
C35 C 0.5326(3) 0.25437(12) 0.33007(19) 0.0289(7) Uani 1 1 d . . . . .
H35A H 0.6205 0.2461 0.3513 0.043 Uiso 1 1 calc R U . . .
H35B H 0.4932 0.2223 0.3026 0.043 Uiso 1 1 calc R U . . .
H35C H 0.4858 0.2646 0.3751 0.043 Uiso 1 1 calc R U . . .
C36 C 0.3927(3) 0.31111(12) 0.23151(18) 0.0256(6) Uani 1 1 d . . . . .
H36A H 0.3410 0.3214 0.2740 0.038 Uiso 1 1 calc R U . . .
H36B H 0.3587 0.2778 0.2047 0.038 Uiso 1 1 calc R U . . .
H36C H 0.3910 0.3404 0.1914 0.038 Uiso 1 1 calc R U . . .
C37 C 0.6087(3) 0.28605(11) 0.20144(18) 0.0243(6) Uani 1 1 d . . . . .
H37A H 0.5980 0.3139 0.1590 0.036 Uiso 1 1 calc R U . . .
H37B H 0.5800 0.2510 0.1782 0.036 Uiso 1 1 calc R U . . .
H37C H 0.6982 0.2836 0.2236 0.036 Uiso 1 1 calc R U . . .
C38 C 0.4076(3) 0.44635(11) 0.31264(17) 0.0212(6) Uani 1 1 d . . . . .
H38A H 0.4680 0.4699 0.2882 0.025 Uiso 1 1 calc R U . . .
H38B H 0.3494 0.4303 0.2678 0.025 Uiso 1 1 calc R U . . .
C39 C 0.3307(3) 0.48134(11) 0.36541(17) 0.0235(6) Uani 1 1 d . . . . .
H39A H 0.2661 0.4582 0.3865 0.028 Uiso 1 1 calc R U . . .
H39B H 0.3880 0.4949 0.4127 0.028 Uiso 1 1 calc R U . . .
C40 C 0.2647(3) 0.52964(12) 0.32094(19) 0.0274(6) Uani 1 1 d . . . . .
H40A H 0.2065 0.5462 0.3561 0.033 Uiso 1 1 calc R U . . .
H40B H 0.2131 0.5164 0.2710 0.033 Uiso 1 1 calc R U . . .
C41 C 0.3557(3) 0.57319(12) 0.29755(19) 0.0301(7) Uani 1 1 d . . . . .
H41A H 0.4068 0.5868 0.3466 0.045 Uiso 1 1 calc R U . . .
H41B H 0.3073 0.6032 0.2702 0.045 Uiso 1 1 calc R U . . .
H41C H 0.4114 0.5576 0.2608 0.045 Uiso 1 1 calc R U . . .
C42 C 0.5206(3) 0.42284(15) 0.10862(19) 0.0327(7) Uani 1 1 d . . . . .
H42 H 0.5458 0.4422 0.0637 0.039 Uiso 1 1 calc R U . . .
N1 N 0.88470(19) 0.33726(8) 0.32172(12) 0.0126(4) Uani 1 1 d . . . . .
N2 N 0.86539(19) 0.40324(8) 0.16994(13) 0.0138(4) Uani 1 1 d . . . . .
N3 N 0.75898(19) 0.44560(8) 0.32661(13) 0.0139(4) Uani 1 1 d . . . . .
N4 N 0.5871(2) 0.35136(9) 0.31165(13) 0.0170(5) Uani 1 1 d . . . . .
O1 O 0.60814(18) 0.41601(8) 0.16874(12) 0.0248(4) Uani 1 1 d . . . . .
O2 O 0.4154(2) 0.40896(11) 0.10093(16) 0.0516(7) Uani 1 1 d . . . . .
Si1 Si 0.49720(7) 0.39056(3) 0.37068(5) 0.01795(16) Uani 1 1 d . . . . .
Nb1 Nb 0.73039(2) 0.38813(2) 0.26426(2) 0.01217(8) Uani 1 1 d . . . . .
H1A H 0.412(3) 0.3584(12) 0.4078(19) 0.030(8) Uiso 1 1 d . . . . .
H1B H 0.576(3) 0.4135(12) 0.4356(19) 0.030(8) Uiso 1 1 d . . . . .

loop_
_atom_site_aniso_label
_atom_site_aniso_U_11
_atom_site_aniso_U_22
_atom_site_aniso_U_33
_atom_site_aniso_U_23
_atom_site_aniso_U_13
_atom_site_aniso_U_12
C1 0.0140(13) 0.0151(11) 0.0127(12) -0.0022(10) 0.0024(10) 0.0007(10)
C2 0.0102(12) 0.0169(12) 0.0160(13) -0.0018(10) 0.0010(10) -0.0010(10)
C3 0.0164(13) 0.0136(11) 0.0173(13) -0.0004(10) 0.0052(10) 0.0008(10)
C4 0.0154(13) 0.0245(13) 0.0202(14) 0.0063(11) 0.0003(11) 0.0001(11)
C5 0.0152(14) 0.0293(14) 0.0171(14) 0.0027(12) 0.0036(10) -0.0014(11)
C6 0.0126(13) 0.0155(12) 0.0192(13) 0.0005(11) 0.0005(10) -0.0039(10)
C7 0.0173(14) 0.0180(12) 0.0203(14) 0.0005(11) 0.0001(11) -0.0041(10)
C8 0.0274(16) 0.0239(14) 0.0210(14) 0.0048(12) 0.0040(12) -0.0058(12)
C9 0.0358(18) 0.0159(13) 0.0297(16) 0.0048(12) -0.0004(13) -0.0064(12)
C10 0.0257(16) 0.0147(12) 0.0318(16) -0.0012(12) 0.0017(12) -0.0021(11)
C11 0.0175(14) 0.0182(12) 0.0244(15) -0.0012(11) 0.0017(11) -0.0038(11)
C12 0.0226(15) 0.0195(12) 0.0158(13) 0.0017(11) 0.0032(11) 0.0003(11)
C13 0.0307(17) 0.0260(14) 0.0208(15) -0.0031(12) 0.0010(12) -0.0025(12)
C14 0.0298(17) 0.0308(15) 0.0208(15) 0.0027(12) 0.0090(12) -0.0006(13)
C15 0.0221(15) 0.0177(12) 0.0250(15) -0.0038(11) 0.0050(11) 0.0013(11)
C16 0.0254(16) 0.0353(16) 0.0342(18) -0.0090(14) 0.0102(13) 0.0002(13)
C17 0.0333(18) 0.0270(15) 0.0300(17) -0.0095(13) 0.0047(13) 0.0011(13)
C18 0.0099(13) 0.0265(13) 0.0146(13) 0.0007(11) 0.0036(10) 0.0012(10)
C19 0.0143(14) 0.0314(14) 0.0135(13) -0.0012(11) 0.0026(10) -0.0047(11)
C20 0.0274(16) 0.0387(17) 0.0154(14) -0.0036(13) 0.0000(12) -0.0052(13)
C21 0.0265(17) 0.0494(19) 0.0163(15) 0.0058(14) 0.0000(12) -0.0015(14)
C22 0.0219(15) 0.0342(15) 0.0185(14) 0.0095(12) 0.0051(11) 0.0055(12)
C23 0.0166(14) 0.0281(14) 0.0167(14) 0.0033(12) 0.0057(10) 0.0025(11)
C24 0.0244(15) 0.0261(14) 0.0177(14) -0.0077(12) 0.0027(11) -0.0046(12)
C25 0.0309(17) 0.0286(15) 0.0340(18) -0.0077(14) 0.0083(13) 0.0033(13)
C26 0.0401(19) 0.0339(16) 0.0264(17) -0.0095(14) -0.0006(14) -0.0096(15)
C27 0.0340(17) 0.0234(13) 0.0173(14) 0.0058(12) 0.0051(12) 0.0070(12)
C28 0.054(2) 0.0261(15) 0.0294(18) 0.0074(13) 0.0147(15) 0.0173(15)
C29 0.047(2) 0.0269(15) 0.0298(18) 0.0010(13) 0.0054(15) -0.0033(14)
C30 0.0170(14) 0.0183(12) 0.0152(13) -0.0017(10) 0.0030(10) -0.0010(10)
C31 0.0194(14) 0.0229(13) 0.0172(14) -0.0034(11) -0.0005(10) -0.0054(11)
C32 0.0221(15) 0.0187(13) 0.0278(16) -0.0068(12) 0.0012(12) 0.0010(11)
C33 0.0210(15) 0.0208(13) 0.0234(15) -0.0029(12) 0.0032(11) -0.0073(11)
C34 0.0187(14) 0.0233(13) 0.0228(15) -0.0063(12) 0.0033(11) -0.0093(11)
C35 0.0300(17) 0.0244(14) 0.0327(17) -0.0046(13) 0.0055(13) -0.0129(13)
C36 0.0175(15) 0.0327(15) 0.0272(16) -0.0102(13) 0.0043(12) -0.0100(12)
C37 0.0194(15) 0.0278(14) 0.0258(15) -0.0112(12) 0.0028(11) -0.0081(12)
C38 0.0146(13) 0.0283(14) 0.0213(14) -0.0063(12) 0.0048(11) 0.0008(11)
C39 0.0184(14) 0.0302(14) 0.0230(15) -0.0073(12) 0.0078(11) -0.0017(12)
C40 0.0228(16) 0.0336(15) 0.0266(16) -0.0077(13) 0.0061(12) 0.0024(12)
C41 0.0322(17) 0.0312(15) 0.0276(16) -0.0016(13) 0.0063(13) 0.0015(13)
C42 0.0159(16) 0.060(2) 0.0225(16) 0.0129(15) 0.0037(12) 0.0040(15)
N1 0.0131(11) 0.0135(10) 0.0114(10) -0.0011(8) 0.0024(8) -0.0024(8)
N2 0.0126(11) 0.0168(10) 0.0123(11) -0.0002(9) 0.0030(8) 0.0007(8)
N3 0.0115(11) 0.0167(10) 0.0138(11) 0.0019(9) 0.0031(8) -0.0004(8)
N4 0.0129(11) 0.0201(10) 0.0180(11) -0.0013(9) 0.0020(9) -0.0034(9)
O1 0.0136(10) 0.0422(12) 0.0178(10) 0.0036(9) -0.0012(8) 0.0043(9)
O2 0.0333(15) 0.0606(16) 0.0546(17) 0.0221(14) -0.0196(12) -0.0163(12)
Si1 0.0129(4) 0.0247(4) 0.0171(4) -0.0038(3) 0.0052(3) -0.0033(3)
Nb1 0.00965(12) 0.01528(13) 0.01178(13) -0.00087(9) 0.00209(8) -0.00111(9)

loop_
_atom_type_symbol
_atom_type_description
_atom_type_scat_dispersion_real
_atom_type_scat_dispersion_imag
_atom_type_scat_source
C C 0.0033 0.0016 'International Tables Vol C Tables 4.2.6.8 and 6.1.1.4'
H H 0.0000 0.0000 'International Tables Vol C Tables 4.2.6.8 and 6.1.1.4'
N N 0.0061 0.0033 'International Tables Vol C Tables 4.2.6.8 and 6.1.1.4'
O O 0.0106 0.0060 'International Tables Vol C Tables 4.2.6.8 and 6.1.1.4'
Si Si 0.0817 0.0704 'International Tables Vol C Tables 4.2.6.8 and 6.1.1.4'
Nb Nb -2.0727 0.6215 'International Tables Vol C Tables 4.2.6.8 and 6.1.1.4'

loop_
_geom_angle_atom_site_label_1
_geom_angle_atom_site_label_2
_geom_angle_atom_site_label_3
_geom_angle
_geom_angle_site_symmetry_1
_geom_angle_site_symmetry_3
_geom_angle_publ_flag
N1 C1 C2 124.5(2) . . ?
N1 C1 C4 120.4(2) . . ?
C2 C1 C4 115.1(2) . . ?
C1 C2 C3 129.7(2) . . ?
C1 C2 H2 115.2 . . ?
C3 C2 H2 115.2 . . ?
N2 C3 C2 123.2(2) . . ?
N2 C3 C5 121.8(2) . . ?
C2 C3 C5 114.9(2) . . ?
C1 C4 H4A 109.5 . . ?
C1 C4 H4B 109.5 . . ?
H4A C4 H4B 109.5 . . ?
C1 C4 H4C 109.5 . . ?
H4A C4 H4C 109.5 . . ?
H4B C4 H4C 109.5 . . ?
C3 C5 H5A 109.5 . . ?
C3 C5 H5B 109.5 . . ?
H5A C5 H5B 109.5 . . ?
C3 C5 H5C 109.5 . . ?
H5A C5 H5C 109.5 . . ?
H5B C5 H5C 109.5 . . ?
C7 C6 C11 119.9(2) . . ?
C7 C6 N1 121.8(2) . . ?
C11 C6 N1 118.2(2) . . ?
C8 C7 C6 118.8(2) . . ?
C8 C7 C12 117.3(2) . . ?
C6 C7 C12 123.9(2) . . ?
C9 C8 C7 121.8(3) . . ?
C9 C8 H8 119.1 . . ?
C7 C8 H8 119.1 . . ?
C8 C9 C10 118.9(3) . . ?
C8 C9 H9 120.5 . . ?
C10 C9 H9 120.5 . . ?
C9 C10 C11 121.8(3) . . ?
C9 C10 H10 119.1 . . ?
C11 C10 H10 119.1 . . ?
C10 C11 C6 118.8(3) . . ?
C10 C11 C15 118.3(2) . . ?
C6 C11 C15 122.8(2) . . ?
C7 C12 C14 111.5(2) . . ?
C7 C12 C13 111.6(2) . . ?
C14 C12 C13 107.9(2) . . ?
C7 C12 H12 108.6 . . ?
C14 C12 H12 108.6 . . ?
C13 C12 H12 108.6 . . ?
C12 C13 H13A 109.5 . . ?
C12 C13 H13B 109.5 . . ?
H13A C13 H13B 109.5 . . ?
C12 C13 H13C 109.5 . . ?
H13A C13 H13C 109.5 . . ?
H13B C13 H13C 109.5 . . ?
C12 C14 H14A 109.5 . . ?
C12 C14 H14B 109.5 . . ?
H14A C14 H14B 109.5 . . ?
C12 C14 H14C 109.5 . . ?
H14A C14 H14C 109.5 . . ?
H14B C14 H14C 109.5 . . ?
C11 C15 C16 110.2(2) . . ?
C11 C15 C17 112.5(2) . . ?
C16 C15 C17 109.8(2) . . ?
C11 C15 H15 108.1 . . ?
C16 C15 H15 108.1 . . ?
C17 C15 H15 108.1 . . ?
C15 C16 H16A 109.5 . . ?
C15 C16 H16B 109.5 . . ?
H16A C16 H16B 109.5 . . ?
C15 C16 H16C 109.5 . . ?
H16A C16 H16C 109.5 . . ?
H16B C16 H16C 109.5 . . ?
C15 C17 H17A 109.5 . . ?
C15 C17 H17B 109.5 . . ?
H17A C17 H17B 109.5 . . ?
C15 C17 H17C 109.5 . . ?
H17A C17 H17C 109.5 . . ?
H17B C17 H17C 109.5 . . ?
C19 C18 C23 121.3(3) . . ?
C19 C18 N2 119.1(2) . . ?
C23 C18 N2 119.5(2) . . ?
C18 C19 C20 118.5(3) . . ?
C18 C19 C24 121.4(2) . . ?
C20 C19 C24 120.0(3) . . ?
C21 C20 C19 120.9(3) . . ?
C21 C20 H20 119.5 . . ?
C19 C20 H20 119.5 . . ?
C22 C21 C20 120.1(3) . . ?
C22 C21 H21 119.9 . . ?
C20 C21 H21 119.9 . . ?
C21 C22 C23 121.2(3) . . ?
C21 C22 H22 119.4 . . ?
C23 C22 H22 119.4 . . ?
C22 C23 C18 117.9(3) . . ?
C22 C23 C27 118.2(2) . . ?
C18 C23 C27 123.9(2) . . ?
C19 C24 C26 113.9(2) . . ?
C19 C24 C25 110.2(2) . . ?
C26 C24 C25 110.1(2) . . ?
C19 C24 H24 107.5 . . ?
C26 C24 H24 107.5 . . ?
C25 C24 H24 107.5 . . ?
C24 C25 H25A 109.5 . . ?
C24 C25 H25B 109.5 . . ?
H25A C25 H25B 109.5 . . ?
C24 C25 H25C 109.5 . . ?
H25A C25 H25C 109.5 . . ?
H25B C25 H25C 109.5 . . ?
C24 C26 H26A 109.5 . . ?
C24 C26 H26B 109.5 . . ?
H26A C26 H26B 109.5 . . ?
C24 C26 H26C 109.5 . . ?
H26A C26 H26C 109.5 . . ?
H26B C26 H26C 109.5 . . ?
C23 C27 C28 111.4(3) . . ?
C23 C27 C29 112.1(2) . . ?
C28 C27 C29 109.8(2) . . ?
C23 C27 H27 107.8 . . ?
C28 C27 H27 107.8 . . ?
C29 C27 H27 107.8 . . ?
C27 C28 H28A 109.5 . . ?
C27 C28 H28B 109.5 . . ?
H28A C28 H28B 109.5 . . ?
C27 C28 H28C 109.5 . . ?
H28A C28 H28C 109.5 . . ?
H28B C28 H28C 109.5 . . ?
C27 C29 H29A 109.5 . . ?
C27 C29 H29B 109.5 . . ?
H29A C29 H29B 109.5 . . ?
C27 C29 H29C 109.5 . . ?
H29A C29 H29C 109.5 . . ?
H29B C29 H29C 109.5 . . ?
N3 C30 C31 108.7(2) . . ?
N3 C30 C33 109.9(2) . . ?
C31 C30 C33 109.1(2) . . ?
N3 C30 C32 110.0(2) . . ?
C31 C30 C32 109.6(2) . . ?
C33 C30 C32 109.5(2) . . ?
C30 C31 H31A 109.5 . . ?
C30 C31 H31B 109.5 . . ?
H31A C31 H31B 109.5 . . ?
C30 C31 H31C 109.5 . . ?
H31A C31 H31C 109.5 . . ?
H31B C31 H31C 109.5 . . ?
C30 C32 H32A 109.5 . . ?
C30 C32 H32B 109.5 . . ?
H32A C32 H32B 109.5 . . ?
C30 C32 H32C 109.5 . . ?
H32A C32 H32C 109.5 . . ?
H32B C32 H32C 109.5 . . ?
C30 C33 H33A 109.5 . . ?
C30 C33 H33B 109.5 . . ?
H33A C33 H33B 109.5 . . ?
C30 C33 H33C 109.5 . . ?
H33A C33 H33C 109.5 . . ?
H33B C33 H33C 109.5 . . ?
N4 C34 C35 110.2(2) . . ?
N4 C34 C37 108.2(2) . . ?
C35 C34 C37 109.3(2) . . ?
N4 C34 C36 111.7(2) . . ?
C35 C34 C36 109.3(2) . . ?
C37 C34 C36 108.1(2) . . ?
C34 C35 H35A 109.5 . . ?
C34 C35 H35B 109.5 . . ?
H35A C35 H35B 109.5 . . ?
C34 C35 H35C 109.5 . . ?
H35A C35 H35C 109.5 . . ?
H35B C35 H35C 109.5 . . ?
C34 C36 H36A 109.5 . . ?
C34 C36 H36B 109.5 . . ?
H36A C36 H36B 109.5 . . ?
C34 C36 H36C 109.5 . . ?
H36A C36 H36C 109.5 . . ?
H36B C36 H36C 109.5 . . ?
C34 C37 H37A 109.5 . . ?
C34 C37 H37B 109.5 . . ?
H37A C37 H37B 109.5 . . ?
C34 C37 H37C 109.5 . . ?
H37A C37 H37C 109.5 . . ?
H37B C37 H37C 109.5 . . ?
C39 C38 Si1 113.19(19) . . ?
C39 C38 H38A 108.9 . . ?
Si1 C38 H38A 108.9 . . ?
C39 C38 H38B 108.9 . . ?
Si1 C38 H38B 108.9 . . ?
H38A C38 H38B 107.8 . . ?
C40 C39 C38 114.2(2) . . ?
C40 C39 H39A 108.7 . . ?
C38 C39 H39A 108.7 . . ?
C40 C39 H39B 108.7 . . ?
C38 C39 H39B 108.7 . . ?
H39A C39 H39B 107.6 . . ?
C39 C40 C41 113.7(2) . . ?
C39 C40 H40A 108.8 . . ?
C41 C40 H40A 108.8 . . ?
C39 C40 H40B 108.8 . . ?
C41 C40 H40B 108.8 . . ?
H40A C40 H40B 107.7 . . ?
C40 C41 H41A 109.5 . . ?
C40 C41 H41B 109.5 . . ?
H41A C41 H41B 109.5 . . ?
C40 C41 H41C 109.5 . . ?
H41A C41 H41C 109.5 . . ?
H41B C41 H41C 109.5 . . ?
O2 C42 O1 129.9(3) . . ?
O2 C42 H42 115.1 . . ?
O1 C42 H42 115.1 . . ?
C1 N1 C6 114.4(2) . . ?
C1 N1 Nb1 117.70(16) . . ?
C6 N1 Nb1 127.71(16) . . ?
C3 N2 C18 117.6(2) . . ?
C3 N2 Nb1 119.33(17) . . ?
C18 N2 Nb1 121.63(15) . . ?
C30 N3 Nb1 173.62(18) . . ?
C34 N4 Si1 119.54(17) . . ?
C34 N4 Nb1 118.12(16) . . ?
Si1 N4 Nb1 117.69(11) . . ?
C42 O1 Nb1 167.2(2) . . ?
N4 Si1 C38 113.53(11) . . ?
N4 Si1 H1A 111.3(12) . . ?
C38 Si1 H1A 108.9(13) . . ?
N4 Si1 H1B 109.6(13) . . ?
C38 Si1 H1B 108.5(13) . . ?
H1A Si1 H1B 104.5(18) . . ?
N3 Nb1 N4 102.55(9) . . ?
N3 Nb1 O1 103.47(9) . . ?
N4 Nb1 O1 90.72(8) . . ?
N3 Nb1 N1 98.00(9) . . ?
N4 Nb1 N1 97.86(8) . . ?
O1 Nb1 N1 154.55(8) . . ?
N3 Nb1 N2 101.17(8) . . ?
N4 Nb1 N2 155.78(8) . . ?
O1 Nb1 N2 78.99(8) . . ?
N1 Nb1 N2 83.62(7) . . ?

loop_
_geom_bond_atom_site_label_1
_geom_bond_atom_site_label_2
_geom_bond_distance
_geom_bond_site_symmetry_2
_geom_bond_publ_flag
C1 N1 1.361(3) . ?
C1 C2 1.380(3) . ?
C1 C4 1.514(3) . ?
C2 C3 1.416(4) . ?
C2 H2 0.9500 . ?
C3 N2 1.325(3) . ?
C3 C5 1.514(3) . ?
C4 H4A 0.9800 . ?
C4 H4B 0.9800 . ?
C4 H4C 0.9800 . ?
C5 H5A 0.9800 . ?
C5 H5B 0.9800 . ?
C5 H5C 0.9800 . ?
C6 C7 1.408(4) . ?
C6 C11 1.408(4) . ?
C6 N1 1.465(3) . ?
C7 C8 1.395(4) . ?
C7 C12 1.524(4) . ?
C8 C9 1.380(4) . ?
C8 H8 0.9500 . ?
C9 C10 1.381(4) . ?
C9 H9 0.9500 . ?
C10 C11 1.392(4) . ?
C10 H10 0.9500 . ?
C11 C15 1.524(4) . ?
C12 C14 1.528(4) . ?
C12 C13 1.532(4) . ?
C12 H12 1.0000 . ?
C13 H13A 0.9800 . ?
C13 H13B 0.9800 . ?
C13 H13C 0.9800 . ?
C14 H14A 0.9800 . ?
C14 H14B 0.9800 . ?
C14 H14C 0.9800 . ?
C15 C16 1.536(4) . ?
C15 C17 1.536(4) . ?
C15 H15 1.0000 . ?
C16 H16A 0.9800 . ?
C16 H16B 0.9800 . ?
C16 H16C 0.9800 . ?
C17 H17A 0.9800 . ?
C17 H17B 0.9800 . ?
C17 H17C 0.9800 . ?
C18 C19 1.394(4) . ?
C18 C23 1.407(4) . ?
C18 N2 1.460(3) . ?
C19 C20 1.400(4) . ?
C19 C24 1.522(4) . ?
C20 C21 1.378(4) . ?
C20 H20 0.9500 . ?
C21 C22 1.375(4) . ?
C21 H21 0.9500 . ?
C22 C23 1.402(4) . ?
C22 H22 0.9500 . ?
C23 C27 1.518(4) . ?
C24 C26 1.532(4) . ?
C24 C25 1.536(4) . ?
C24 H24 1.0000 . ?
C25 H25A 0.9800 . ?
C25 H25B 0.9800 . ?
C25 H25C 0.9800 . ?
C26 H26A 0.9800 . ?
C26 H26B 0.9800 . ?
C26 H26C 0.9800 . ?
C27 C28 1.530(4) . ?
C27 C29 1.530(4) . ?
C27 H27 1.0000 . ?
C28 H28A 0.9800 . ?
C28 H28B 0.9800 . ?
C28 H28C 0.9800 . ?
C29 H29A 0.9800 . ?
C29 H29B 0.9800 . ?
C29 H29C 0.9800 . ?
C30 N3 1.464(3) . ?
C30 C31 1.531(4) . ?
C30 C33 1.535(3) . ?
C30 C32 1.537(4) . ?
C31 H31A 0.9800 . ?
C31 H31B 0.9800 . ?
C31 H31C 0.9800 . ?
C32 H32A 0.9800 . ?
C32 H32B 0.9800 . ?
C32 H32C 0.9800 . ?
C33 H33A 0.9800 . ?
C33 H33B 0.9800 . ?
C33 H33C 0.9800 . ?
C34 N4 1.508(3) . ?
C34 C35 1.524(4) . ?
C34 C37 1.538(4) . ?
C34 C36 1.539(4) . ?
C35 H35A 0.9800 . ?
C35 H35B 0.9800 . ?
C35 H35C 0.9800 . ?
C36 H36A 0.9800 . ?
C36 H36B 0.9800 . ?
C36 H36C 0.9800 . ?
C37 H37A 0.9800 . ?
C37 H37B 0.9800 . ?
C37 H37C 0.9800 . ?
C38 C39 1.535(4) . ?
C38 Si1 1.870(3) . ?
C38 H38A 0.9900 . ?
C38 H38B 0.9900 . ?
C39 C40 1.525(4) . ?
C39 H39A 0.9900 . ?
C39 H39B 0.9900 . ?
C40 C41 1.528(4) . ?
C40 H40A 0.9900 . ?
C40 H40B 0.9900 . ?
C41 H41A 0.9800 . ?
C41 H41B 0.9800 . ?
C41 H41C 0.9800 . ?
C42 O2 1.163(4) . ?
C42 O1 1.289(3) . ?
C42 H42 0.9500 . ?
N1 Nb1 2.189(2) . ?
N2 Nb1 2.282(2) . ?
N3 Nb1 1.757(2) . ?
N4 Si1 1.743(2) . ?
N4 Nb1 2.016(2) . ?
O1 Nb1 2.0406(19) . ?
Si1 H1A 1.40(3) . ?
Si1 H1B 1.40(3) . ?

loop_
_geom_torsion_atom_site_label_1
_geom_torsion_atom_site_label_2
_geom_torsion_atom_site_label_3
_geom_torsion_atom_site_label_4
_geom_torsion
_geom_torsion_site_symmetry_1
_geom_torsion_site_symmetry_2
_geom_torsion_site_symmetry_3
_geom_torsion_site_symmetry_4
_geom_torsion_publ_flag
N1 C1 C2 C3 -13.4(4) . . . . ?
C4 C1 C2 C3 166.8(3) . . . . ?
C1 C2 C3 N2 20.3(4) . . . . ?
C1 C2 C3 C5 -160.0(3) . . . . ?
C11 C6 C7 C8 0.4(4) . . . . ?
N1 C6 C7 C8 -176.1(2) . . . . ?
C11 C6 C7 C12 178.5(2) . . . . ?
N1 C6 C7 C12 2.0(4) . . . . ?
C6 C7 C8 C9 -0.3(4) . . . . ?
C12 C7 C8 C9 -178.5(3) . . . . ?
C7 C8 C9 C10 0.2(5) . . . . ?
C8 C9 C10 C11 -0.1(5) . . . . ?
C9 C10 C11 C6 0.2(4) . . . . ?
C9 C10 C11 C15 176.7(3) . . . . ?
C7 C6 C11 C10 -0.3(4) . . . . ?
N1 C6 C11 C10 176.3(2) . . . . ?
C7 C6 C11 C15 -176.7(3) . . . . ?
N1 C6 C11 C15 -0.1(4) . . . . ?
C8 C7 C12 C14 -52.6(3) . . . . ?
C6 C7 C12 C14 129.2(3) . . . . ?
C8 C7 C12 C13 68.1(3) . . . . ?
C6 C7 C12 C13 -110.1(3) . . . . ?
C10 C11 C15 C16 -76.1(3) . . . . ?
C6 C11 C15 C16 100.3(3) . . . . ?
C10 C11 C15 C17 46.8(4) . . . . ?
C6 C11 C15 C17 -136.8(3) . . . . ?
C23 C18 C19 C20 -1.1(4) . . . . ?
N2 C18 C19 C20 176.1(2) . . . . ?
C23 C18 C19 C24 175.6(2) . . . . ?
N2 C18 C19 C24 -7.2(4) . . . . ?
C18 C19 C20 C21 0.1(4) . . . . ?
C24 C19 C20 C21 -176.7(3) . . . . ?
C19 C20 C21 C22 0.9(5) . . . . ?
C20 C21 C22 C23 -0.8(5) . . . . ?
C21 C22 C23 C18 -0.3(4) . . . . ?
C21 C22 C23 C27 -179.3(3) . . . . ?
C19 C18 C23 C22 1.2(4) . . . . ?
N2 C18 C23 C22 -175.9(2) . . . . ?
C19 C18 C23 C27 -179.7(2) . . . . ?
N2 C18 C23 C27 3.1(4) . . . . ?
C18 C19 C24 C26 151.8(3) . . . . ?
C20 C19 C24 C26 -31.6(4) . . . . ?
C18 C19 C24 C25 -84.0(3) . . . . ?
C20 C19 C24 C25 92.7(3) . . . . ?
C22 C23 C27 C28 68.9(3) . . . . ?
C18 C23 C27 C28 -110.2(3) . . . . ?
C22 C23 C27 C29 -54.7(3) . . . . ?
C18 C23 C27 C29 126.3(3) . . . . ?
Si1 C38 C39 C40 175.7(2) . . . . ?
C38 C39 C40 C41 -67.9(3) . . . . ?
C2 C1 N1 C6 155.2(2) . . . . ?
C4 C1 N1 C6 -25.0(3) . . . . ?
C2 C1 N1 Nb1 -29.6(3) . . . . ?
C4 C1 N1 Nb1 150.22(18) . . . . ?
C7 C6 N1 C1 96.7(3) . . . . ?
C11 C6 N1 C1 -79.8(3) . . . . ?
C7 C6 N1 Nb1 -77.9(3) . . . . ?
C11 C6 N1 Nb1 105.5(2) . . . . ?
C2 C3 N2 C18 -176.9(2) . . . . ?
C5 C3 N2 C18 3.4(3) . . . . ?
C2 C3 N2 Nb1 16.6(3) . . . . ?
C5 C3 N2 Nb1 -163.04(18) . . . . ?
C19 C18 N2 C3 102.5(3) . . . . ?
C23 C18 N2 C3 -80.3(3) . . . . ?
C19 C18 N2 Nb1 -91.4(2) . . . . ?
C23 C18 N2 Nb1 85.8(3) . . . . ?
C35 C34 N4 Si1 -79.3(3) . . . . ?
C37 C34 N4 Si1 161.21(19) . . . . ?
C36 C34 N4 Si1 42.3(3) . . . . ?
C35 C34 N4 Nb1 125.4(2) . . . . ?
C37 C34 N4 Nb1 5.9(3) . . . . ?
C36 C34 N4 Nb1 -113.0(2) . . . . ?
O2 C42 O1 Nb1 42.3(12) . . . . ?
C34 N4 Si1 C38 -91.2(2) . . . . ?
Nb1 N4 Si1 C38 64.19(16) . . . . ?
C39 C38 Si1 N4 -178.89(18) . . . . ?
